data_1559903
loop_
_publ_author_name
'Khadivjam, Tinasadat'
'Che-Quang, Huy'
'Maris, Thierry'
'Ajoyan, Zvart'
'Howarth, Ashlee J.'
'Wuest, James D.'

_publ_section_title
;
 Modular Construction of Porous Hydrogen-Bonded Molecular Materials from
 Melams
;
_journal_issue 31
_journal_name_full 'Chemistry-A European Journal'
_journal_page_first 7026
_journal_page_last 7040
_journal_paper_doi 10.1002/chem.202000186
_journal_volume 26
_journal_year 2020
_chemical_formula_moiety 'C24 H27 N33'
_chemical_formula_sum 'C24 H27 N33'
_chemical_formula_weight 777.78
_chemical_name_systematic
;
N2,N2',N2''-(benzene-1,3,5-triyl)tris[N2-(4,6-diamino-1,3,5-triazin-2-yl)
-1,3,5-triazine-2,4,6-triamine] unknown solvate
;
_space_group_crystal_system monoclinic
_space_group_IT_number 15
_space_group_name_Hall '-C 2yc'
_space_group_name_H-M_alt 'C 1 2/c 1'
_atom_sites_solution_hydrogens geom
_atom_sites_solution_primary dual
_audit_creation_date 2019-10-09
_audit_creation_method
;
Olex2 1.2
(compiled 2018.05.29 svn.r3508 for OlexSys, GUI svn.r5506)
;
_cell_angle_alpha 90
_cell_angle_beta 107.839(4)
_cell_angle_gamma 90
_cell_formula_units_Z 8
_cell_length_a 29.648(3)
_cell_length_b 34.503(3)
_cell_length_c 17.4110(15)
_cell_measurement_reflns_used 9938
_cell_measurement_temperature 150
_cell_measurement_theta_max 69.123
_cell_measurement_theta_min 2.939
_cell_volume 16954(3)
_computing_cell_refinement
;
SAINT (2013) V8.37A; Integration Software for Single Crystal Data. 
Bruker AXS Inc., Madison, WI 53719-1173.'
;
_computing_data_collection
;
APEX 2 (2013) Bruker AXS Inc., Madison, WI 53719-1173.
;
_computing_data_reduction
;
SAINT (2013) V8.37A; Integration Software for Single Crystal Data. 
Bruker AXS Inc., Madison, WI 53719-1173.'
;
_computing_molecular_graphics 'Olex2 (Dolomanov et al., 2009)'
_computing_publication_material 'Olex2 (Dolomanov et al., 2009)'
_computing_structure_refinement 'XL (Sheldrick, 2008)'
_diffrn_ambient_temperature 150
_diffrn_detector 'CCD Area detector'
_diffrn_detector_area_resol_mean 8.3
_diffrn_detector_type 'Bruker Pt135 Detector'
_diffrn_measured_fraction_theta_full 1.000
_diffrn_measured_fraction_theta_max 0.992
_diffrn_measurement_device 'k-geometry diffractometer'
_diffrn_measurement_device_type 'Bruker Microstar'
_diffrn_measurement_method '\w scans'
_diffrn_radiation_collimation 'Focusing mirrors'
_diffrn_radiation_monochromator 'Helios optics'
_diffrn_radiation_probe x-ray
_diffrn_radiation_type CuK\a
_diffrn_radiation_wavelength 1.54178
_diffrn_reflns_av_R_equivalents 0.0495
_diffrn_reflns_av_unetI/netI 0.0462
_diffrn_reflns_Laue_measured_fraction_full 1.000
_diffrn_reflns_Laue_measured_fraction_max 0.992
_diffrn_reflns_limit_h_max 36
_diffrn_reflns_limit_h_min -36
_diffrn_reflns_limit_k_max 42
_diffrn_reflns_limit_k_min -31
_diffrn_reflns_limit_l_max 21
_diffrn_reflns_limit_l_min -21
_diffrn_reflns_number 175817
_diffrn_reflns_point_group_measured_fraction_full 1.000
_diffrn_reflns_point_group_measured_fraction_max 0.992
_diffrn_reflns_theta_full 67.679
_diffrn_reflns_theta_max 70.279
_diffrn_reflns_theta_min 2.022
_diffrn_source 'Rotating Anode'
_diffrn_source_target Cu
_diffrn_source_type 'Microstar Rotating Anode'
_exptl_absorpt_coefficient_mu 0.372
_exptl_absorpt_correction_T_max 0.7533
_exptl_absorpt_correction_T_min 0.5803
_exptl_absorpt_correction_type multi-scan
_exptl_absorpt_process_details
;
SADABS-2008/1 (Bruker,2008) was used for absorption correction. 
wR2(int) was 0.1114 before and 0.0939 after correction. 
The Ratio of minimum to maximum transmission is 0.7703. 
The \l/2 correction factor is 0.0015.'
;
_exptl_crystal_colour 'clear light colourless'
_exptl_crystal_colour_lustre clear
_exptl_crystal_colour_modifier light
_exptl_crystal_colour_primary colourless
_exptl_crystal_density_diffrn 0.609
_exptl_crystal_description Block
_exptl_crystal_F_000 3216
_exptl_crystal_size_max 0.25
_exptl_crystal_size_mid 0.07
_exptl_crystal_size_min 0.07
_refine_diff_density_max 0.407
_refine_diff_density_min -0.438
_refine_diff_density_rms 0.070
_refine_ls_extinction_coef .
_refine_ls_extinction_method none
_refine_ls_goodness_of_fit_ref 1.083
_refine_ls_hydrogen_treatment constr
_refine_ls_matrix_type full
_refine_ls_number_parameters 514
_refine_ls_number_reflns 16056
_refine_ls_number_restraints 0
_refine_ls_restrained_S_all 1.083
_refine_ls_R_factor_all 0.1043
_refine_ls_R_factor_gt 0.0969
_refine_ls_shift/su_max 0.001
_refine_ls_shift/su_mean 0.000
_refine_ls_structure_factor_coef Fsqd
_refine_ls_weighting_details 'w=1/[\s^2^(Fo^2^)+(0.3450P)^2^] where P=(Fo^2^+2Fc^2^)/3'
_refine_ls_weighting_scheme calc
_refine_ls_wR_factor_gt 0.3721
_refine_ls_wR_factor_ref 0.3901
_reflns_Friedel_coverage 0.000
_reflns_Friedel_fraction_full .
_reflns_Friedel_fraction_max .
_reflns_number_gt 13025
_reflns_number_total 16056
_reflns_threshold_expression 'I > 2\s(I)'
_cod_data_source_file melam_9_11_dmso_jw1691_sq.cif
_cod_data_source_block jw1691_sq_sq
_cod_database_code 1559903

loop_
_space_group_symop_id
_space_group_symop_operation_xyz
1 'x, y, z'
2 '-x, y, -z+1/2'
3 'x+1/2, y+1/2, z'
4 '-x+1/2, y+1/2, -z+1/2'
5 '-x, -y, -z'
6 'x, -y, z-1/2'
7 '-x+1/2, -y+1/2, -z'
8 'x+1/2, -y+1/2, z-1/2'

loop_
_atom_site_label
_atom_site_type_symbol
_atom_site_fract_x
_atom_site_fract_y
_atom_site_fract_z
_atom_site_U_iso_or_equiv
_atom_site_adp_type
_atom_site_occupancy
_atom_site_site_symmetry_order
_atom_site_calc_flag
_atom_site_refinement_flags_posn
_atom_site_refinement_flags_adp
_atom_site_refinement_flags_occupancy
_atom_site_disorder_assembly
_atom_site_disorder_group
N1 N 0.41120(6) 0.70604(5) 0.06108(12) 0.0564(4) Uani 1 1 d . . . . .
N2 N 0.47953(6) 0.67491(5) 0.13843(10) 0.0533(4) Uani 1 1 d . . . . .
N3 N 0.53159(7) 0.64764(7) 0.07116(11) 0.0662(5) Uani 1 1 d . . . . .
N4 N 0.46157(8) 0.68063(8) -0.00386(12) 0.0761(6) Uani 1 1 d . . . . .
N5 N 0.54987(7) 0.64607(6) 0.21008(11) 0.0602(4) Uani 1 1 d . . . . .
H5A H 0.576469 0.634013 0.212808 0.072 Uiso 1 1 calc R . . . .
H5B H 0.542902 0.651433 0.254557 0.072 Uiso 1 1 calc R . . . .
N6 N 0.50975(11) 0.65082(12) -0.06554(15) 0.1075(11) Uani 1 1 d . . . . .
H6A H 0.535469 0.637873 -0.064678 0.129 Uiso 1 1 calc R . . . .
H6B H 0.489765 0.658249 -0.111859 0.129 Uiso 1 1 calc R . . . .
N7 N 0.35407(7) 0.74746(5) -0.01834(13) 0.0633(5) Uani 1 1 d . . . . .
N8 N 0.38014(11) 0.80472(11) -0.0685(3) 0.1369(17) Uani 1 1 d . . . . .
N9 N 0.43610(9) 0.76262(9) 0.0148(3) 0.1143(13) Uani 1 1 d . . . . .
N10 N 0.30073(9) 0.79053(7) -0.09645(17) 0.0880(7) Uani 1 1 d . . . . .
H10A H 0.293776 0.811818 -0.125532 0.106 Uiso 1 1 calc R . . . .
H10B H 0.277886 0.775411 -0.091449 0.106 Uiso 1 1 calc R . . . .
N11 N 0.45868(14) 0.81628(17) -0.0379(5) 0.215(4) Uani 1 1 d . . . . .
H11A H 0.452713 0.837675 -0.066819 0.258 Uiso 1 1 calc R . . . .
H11B H 0.488159 0.809461 -0.013164 0.258 Uiso 1 1 calc R . . . .
N12 N 0.33060(7) 0.60033(4) 0.15161(9) 0.0527(4) Uani 1 1 d . . . . .
N13 N 0.29225(8) 0.59451(5) 0.01410(11) 0.0637(5) Uani 1 1 d . . . . .
N14 N 0.29690(10) 0.53420(6) -0.05100(12) 0.0781(7) Uani 1 1 d . . . . .
N15 N 0.33828(10) 0.54283(6) 0.09010(13) 0.0784(6) Uani 1 1 d . . . . .
N16 N 0.25369(14) 0.58516(7) -0.12115(16) 0.1155(13) Uani 1 1 d . . . . .
H16A H 0.243431 0.609218 -0.124251 0.139 Uiso 1 1 calc R . . . .
H16B H 0.245920 0.570357 -0.164388 0.139 Uiso 1 1 calc R . . . .
N17 N 0.34344(16) 0.48554(8) 0.02412(16) 0.1202(14) Uani 1 1 d . . . . .
H17A H 0.361640 0.476053 0.070104 0.144 Uiso 1 1 calc R . . . .
H17B H 0.336334 0.471257 -0.019849 0.144 Uiso 1 1 calc R . . . .
N18 N 0.36307(7) 0.59797(5) 0.28959(11) 0.0539(4) Uani 1 1 d . . . . .
N19 N 0.33237(8) 0.55383(6) 0.36587(12) 0.0667(5) Uani 1 1 d . . . . .
N20 N 0.29999(9) 0.55552(6) 0.22216(12) 0.0723(6) Uani 1 1 d . . . . .
N21 N 0.38883(8) 0.59796(6) 0.42793(12) 0.0678(5) Uani 1 1 d . . . . .
H21A H 0.388128 0.588939 0.474828 0.081 Uiso 1 1 calc R . . . .
H21B H 0.408080 0.617105 0.426056 0.081 Uiso 1 1 calc R . . . .
N22 N 0.27288(13) 0.51165(9) 0.29774(17) 0.1074(11) Uani 1 1 d . . . . .
H22A H 0.273356 0.501466 0.344326 0.129 Uiso 1 1 calc R . . . .
H22B H 0.253046 0.502707 0.252652 0.129 Uiso 1 1 calc R . . . .
N23 N 0.31289(7) 0.73461(5) 0.22889(10) 0.0541(4) Uani 1 1 d . . . . .
N24 N 0.27642(8) 0.75788(7) 0.31633(12) 0.0706(5) Uani 1 1 d . . . . .
N25 N 0.28454(14) 0.72400(8) 0.43969(17) 0.1049(10) Uani 1 1 d . . . . .
N26 N 0.32231(9) 0.69985(6) 0.34640(12) 0.0699(5) Uani 1 1 d . . . . .
N27 N 0.24068(14) 0.78034(10) 0.40764(19) 0.1106(11) Uani 1 1 d . . . . .
H27A H 0.228593 0.799618 0.374659 0.133 Uiso 1 1 calc R . . . .
H27B H 0.234712 0.778398 0.453989 0.133 Uiso 1 1 calc R . . . .
N28 N 0.33008(18) 0.66861(9) 0.46497(18) 0.1200(13) Uani 1 1 d . . . . .
H28A H 0.348087 0.651280 0.451506 0.144 Uiso 1 1 calc R . . . .
H28B H 0.323961 0.666543 0.511167 0.144 Uiso 1 1 calc R . . . .
N29 N 0.26974(7) 0.77465(5) 0.12540(11) 0.0572(4) Uani 1 1 d . . . . .
N30 N 0.29450(8) 0.84037(6) 0.12032(16) 0.0750(6) Uani 1 1 d . . . . .
N31 N 0.33698(8) 0.79834(6) 0.22630(14) 0.0728(6) Uani 1 1 d . . . . .
N32 N 0.22686(9) 0.81631(6) 0.02820(13) 0.0721(5) Uani 1 1 d . . . . .
H32A H 0.221498 0.839196 0.004869 0.087 Uiso 1 1 calc R . . . .
H32B H 0.207151 0.797032 0.009270 0.087 Uiso 1 1 calc R . . . .
N33 N 0.36187(13) 0.86103(8) 0.2142(3) 0.1272(14) Uani 1 1 d . . . . .
H33A H 0.358528 0.883230 0.188157 0.153 Uiso 1 1 calc R . . . .
H33B H 0.386051 0.857486 0.257928 0.153 Uiso 1 1 calc R . . . .
C1 C 0.38160(7) 0.69223(5) 0.10542(11) 0.0474(4) Uani 1 1 d . . . . .
C2 C 0.37147(7) 0.65293(5) 0.10664(11) 0.0493(4) Uani 1 1 d . . . . .
H2 H 0.384785 0.634752 0.078753 0.059 Uiso 1 1 calc R . . . .
C3 C 0.34158(8) 0.64085(5) 0.14932(11) 0.0495(4) Uani 1 1 d . . . . .
C4 C 0.32060(7) 0.66677(5) 0.18927(11) 0.0475(4) Uani 1 1 d . . . . .
H4 H 0.298433 0.658144 0.215035 0.057 Uiso 1 1 calc R . . . .
C5 C 0.33314(7) 0.70605(5) 0.19040(11) 0.0468(4) Uani 1 1 d . . . . .
C6 C 0.36333(7) 0.71864(5) 0.14887(12) 0.0505(4) Uani 1 1 d . . . . .
H6 H 0.371641 0.745271 0.149896 0.061 Uiso 1 1 calc R . . . .
C7 C 0.39963(9) 0.74048(7) 0.01556(17) 0.0657(6) Uani 1 1 d . . . . .
C8 C 0.42330(13) 0.79436(14) -0.0318(4) 0.140(2) Uani 1 1 d . . . . .
C9 C 0.34517(12) 0.78132(9) -0.0605(2) 0.0903(9) Uani 1 1 d . . . . .
C10 C 0.45339(8) 0.68658(6) 0.06516(13) 0.0558(5) Uani 1 1 d . . . . .
C11 C 0.51986(8) 0.65628(6) 0.13799(12) 0.0551(5) Uani 1 1 d . . . . .
C12 C 0.50108(10) 0.65914(10) 0.00310(16) 0.0778(7) Uani 1 1 d . . . . .
C13 C 0.31945(9) 0.57775(6) 0.08049(13) 0.0593(5) Uani 1 1 d . . . . .
C14 C 0.32618(13) 0.52252(7) 0.02100(16) 0.0826(8) Uani 1 1 d . . . . .
C15 C 0.28113(11) 0.57106(7) -0.05058(14) 0.0737(7) Uani 1 1 d . . . . .
C16 C 0.33196(8) 0.58361(5) 0.22570(12) 0.0539(5) Uani 1 1 d . . . . .
C17 C 0.36103(9) 0.58280(6) 0.36047(13) 0.0583(5) Uani 1 1 d . . . . .
C18 C 0.30288(11) 0.54131(8) 0.29543(16) 0.0754(7) Uani 1 1 d . . . . .
C19 C 0.30547(8) 0.77183(6) 0.19122(12) 0.0547(5) Uani 1 1 d . . . . .
C20 C 0.26454(9) 0.81087(6) 0.09169(14) 0.0622(5) Uani 1 1 d . . . . .
C21 C 0.33028(11) 0.83272(7) 0.1873(2) 0.0785(7) Uani 1 1 d . . . . .
C22 C 0.30333(9) 0.72972(7) 0.30121(13) 0.0601(5) Uani 1 1 d . . . . .
C23 C 0.31180(15) 0.69842(9) 0.41466(18) 0.0931(10) Uani 1 1 d . . . . .
C24 C 0.26826(13) 0.75385(9) 0.38721(18) 0.0852(8) Uani 1 1 d . . . . .

loop_
_atom_site_aniso_label
_atom_site_aniso_U_11
_atom_site_aniso_U_22
_atom_site_aniso_U_33
_atom_site_aniso_U_23
_atom_site_aniso_U_13
_atom_site_aniso_U_12
N1 0.0632(9) 0.0510(9) 0.0655(10) 0.0197(8) 0.0352(8) 0.0151(7)
N2 0.0684(10) 0.0523(9) 0.0456(8) 0.0002(7) 0.0267(7) 0.0099(7)
N3 0.0695(11) 0.0887(14) 0.0465(9) 0.0019(9) 0.0269(8) 0.0230(10)
N4 0.0858(13) 0.1048(17) 0.0495(10) 0.0188(10) 0.0379(9) 0.0345(12)
N5 0.0650(10) 0.0757(12) 0.0455(9) 0.0030(8) 0.0251(7) 0.0150(8)
N6 0.1007(17) 0.180(3) 0.0527(12) 0.0118(15) 0.0394(12) 0.0615(19)
N7 0.0718(11) 0.0525(10) 0.0707(11) 0.0213(8) 0.0293(9) 0.0114(8)
N8 0.0800(16) 0.106(2) 0.220(4) 0.103(3) 0.040(2) 0.0080(15)
N9 0.0769(14) 0.0807(16) 0.188(3) 0.073(2) 0.0445(18) 0.0097(12)
N10 0.0888(15) 0.0662(13) 0.1024(18) 0.0434(12) 0.0196(13) 0.0142(11)
N11 0.092(2) 0.161(4) 0.367(9) 0.155(6) 0.034(4) -0.023(2)
N12 0.0830(11) 0.0352(7) 0.0414(8) 0.0018(6) 0.0214(8) -0.0024(7)
N13 0.0937(13) 0.0425(9) 0.0502(10) -0.0014(7) 0.0150(9) 0.0161(8)
N14 0.1209(18) 0.0468(10) 0.0552(11) -0.0085(8) 0.0103(11) 0.0294(10)
N15 0.1169(17) 0.0477(10) 0.0609(11) 0.0031(8) 0.0130(11) 0.0262(10)
N16 0.183(3) 0.0552(12) 0.0681(14) -0.0120(10) -0.0212(16) 0.0513(16)
N17 0.208(4) 0.0583(13) 0.0703(14) -0.0046(11) 0.0070(18) 0.0633(18)
N18 0.0738(10) 0.0420(8) 0.0495(9) 0.0089(6) 0.0242(8) -0.0017(7)
N19 0.0893(13) 0.0532(10) 0.0570(10) 0.0072(8) 0.0213(9) -0.0232(9)
N20 0.1009(15) 0.0595(11) 0.0521(10) 0.0034(8) 0.0168(10) -0.0256(10)
N21 0.0799(12) 0.0732(12) 0.0472(9) 0.0127(8) 0.0148(8) -0.0229(9)
N22 0.145(2) 0.0861(17) 0.0731(14) 0.0163(13) 0.0063(15) -0.0612(17)
N23 0.0781(10) 0.0461(8) 0.0436(8) -0.0002(6) 0.0270(7) 0.0168(7)
N24 0.0930(14) 0.0713(12) 0.0556(10) 0.0044(9) 0.0348(10) 0.0309(10)
N25 0.182(3) 0.0879(17) 0.0728(15) 0.0103(12) 0.0802(18) 0.0433(18)
N26 0.1053(15) 0.0634(11) 0.0511(10) 0.0026(8) 0.0388(10) 0.0194(10)
N27 0.168(3) 0.109(2) 0.0846(17) 0.0049(15) 0.082(2) 0.044(2)
N28 0.227(4) 0.0822(17) 0.0741(16) 0.0267(13) 0.080(2) 0.049(2)
N29 0.0846(11) 0.0361(8) 0.0561(9) 0.0060(7) 0.0294(9) 0.0159(7)
N30 0.0811(13) 0.0441(10) 0.0935(16) 0.0081(9) 0.0175(11) 0.0119(9)
N31 0.0819(13) 0.0502(10) 0.0778(13) -0.0081(9) 0.0119(10) 0.0067(9)
N32 0.0955(14) 0.0517(10) 0.0643(11) 0.0113(8) 0.0172(10) 0.0175(9)
N33 0.117(2) 0.0562(14) 0.172(3) -0.0057(17) -0.010(2) -0.0059(14)
C1 0.0610(10) 0.0446(9) 0.0423(9) 0.0016(7) 0.0242(8) 0.0081(7)
C2 0.0670(11) 0.0406(9) 0.0463(9) 0.0048(7) 0.0261(8) 0.0137(8)
C3 0.0773(12) 0.0344(8) 0.0424(9) 0.0039(7) 0.0265(8) 0.0099(8)
C4 0.0625(10) 0.0414(9) 0.0428(9) 0.0024(7) 0.0222(8) 0.0066(7)
C5 0.0652(10) 0.0379(9) 0.0414(9) 0.0019(7) 0.0223(8) 0.0118(7)
C6 0.0668(11) 0.0402(9) 0.0475(9) 0.0007(7) 0.0223(8) 0.0088(8)
C7 0.0682(12) 0.0557(12) 0.0795(15) 0.0230(11) 0.0320(11) 0.0133(10)
C8 0.083(2) 0.123(3) 0.214(5) 0.111(4) 0.046(3) 0.0070(19)
C9 0.0938(18) 0.0641(15) 0.119(2) 0.0515(16) 0.0411(17) 0.0115(13)
C10 0.0690(12) 0.0514(10) 0.0536(11) 0.0047(8) 0.0285(9) 0.0133(9)
C11 0.0654(11) 0.0612(11) 0.0460(10) 0.0029(8) 0.0281(9) 0.0097(9)
C12 0.0816(15) 0.105(2) 0.0511(12) 0.0025(12) 0.0260(11) 0.0232(14)
C13 0.0864(14) 0.0405(9) 0.0518(11) -0.0011(8) 0.0225(10) 0.0103(9)
C14 0.133(2) 0.0466(12) 0.0573(13) -0.0069(10) 0.0134(14) 0.0286(13)
C15 0.1109(19) 0.0486(11) 0.0495(11) -0.0064(9) 0.0066(11) 0.0263(12)
C16 0.0784(12) 0.0364(9) 0.0444(10) 0.0057(7) 0.0153(9) -0.0013(8)
C17 0.0833(13) 0.0467(10) 0.0487(10) 0.0041(8) 0.0257(9) -0.0072(9)
C18 0.0996(18) 0.0586(13) 0.0615(13) 0.0094(10) 0.0150(12) -0.0287(12)
C19 0.0721(12) 0.0466(10) 0.0488(10) -0.0038(8) 0.0235(9) 0.0117(8)
C20 0.0861(14) 0.0422(10) 0.0587(12) 0.0023(8) 0.0228(11) 0.0154(9)
C21 0.0862(16) 0.0451(11) 0.098(2) -0.0036(11) 0.0191(14) 0.0052(11)
C22 0.0813(13) 0.0554(11) 0.0517(11) -0.0020(9) 0.0324(10) 0.0104(10)
C23 0.158(3) 0.0773(17) 0.0625(15) 0.0110(13) 0.0609(18) 0.0348(18)
C24 0.121(2) 0.0831(18) 0.0705(15) -0.0001(13) 0.0576(16) 0.0302(16)

loop_
_atom_type_symbol
_atom_type_description
_atom_type_scat_dispersion_real
_atom_type_scat_dispersion_imag
_atom_type_scat_source
C C 0.0181 0.0091 'International Tables Vol C Tables 4.2.6.8 and 6.1.1.4'
H H 0.0000 0.0000 'International Tables Vol C Tables 4.2.6.8 and 6.1.1.4'
N N 0.0311 0.0180 'International Tables Vol C Tables 4.2.6.8 and 6.1.1.4'

loop_
_geom_angle_atom_site_label_1
_geom_angle_atom_site_label_2
_geom_angle_atom_site_label_3
_geom_angle
_geom_angle_site_symmetry_1
_geom_angle_site_symmetry_3
C7 N1 C1 120.31(17) . .
C10 N1 C1 120.20(16) . .
C10 N1 C7 119.42(17) . .
C10 N2 C11 113.00(17) . .
C12 N3 C11 115.1(2) . .
C10 N4 C12 113.5(2) . .
C7 N7 C9 113.6(2) . .
C8 N8 C9 117.2(3) . .
C7 N9 C8 113.2(3) . .
C13 N12 C3 120.36(16) . .
C16 N12 C3 118.83(16) . .
C16 N12 C13 120.80(17) . .
C13 N13 C15 113.37(18) . .
C14 N14 C15 113.57(19) . .
C13 N15 C14 112.2(2) . .
C16 N18 C17 114.29(18) . .
C17 N19 C18 115.3(2) . .
C16 N20 C18 112.4(2) . .
C5 N23 C19 115.74(16) . .
C22 N23 C5 125.28(17) . .
C22 N23 C19 118.82(16) . .
C22 N24 C24 113.3(2) . .
C23 N25 C24 113.6(2) . .
C22 N26 C23 113.1(2) . .
C19 N29 C20 113.5(2) . .
C21 N30 C20 115.5(2) . .
C19 N31 C21 113.7(2) . .
C2 C1 N1 120.61(16) . .
C2 C1 C6 120.46(18) . .
C6 C1 N1 118.93(18) . .
C3 C2 C1 118.62(16) . .
C2 C3 N12 119.68(16) . .
C2 C3 C4 122.18(17) . .
C4 C3 N12 118.12(18) . .
C3 C4 C5 118.08(18) . .
C4 C5 N23 121.79(18) . .
C6 C5 N23 117.56(17) . .
C6 C5 C4 120.49(16) . .
C5 C6 C1 119.98(18) . .
N7 C7 N1 116.4(2) . .
N7 C7 N9 128.0(2) . .
N9 C7 N1 115.6(2) . .
N8 C8 N9 125.2(3) . .
N8 C8 N11 119.4(3) . .
N11 C8 N9 115.4(4) . .
N8 C9 N7 122.6(3) . .
N10 C9 N7 117.7(3) . .
N10 C9 N8 119.7(2) . .
N2 C10 N1 116.11(18) . .
N4 C10 N1 116.1(2) . .
N4 C10 N2 127.7(2) . .
N3 C11 N2 124.77(19) . .
N5 C11 N2 116.75(18) . .
N5 C11 N3 118.48(19) . .
N3 C12 N4 125.6(2) . .
N3 C12 N6 118.5(2) . .
N6 C12 N4 115.9(2) . .
N13 C13 N12 116.16(18) . .
N15 C13 N12 114.62(19) . .
N15 C13 N13 129.2(2) . .
N14 C14 N17 116.2(2) . .
N15 C14 N14 126.6(2) . .
N15 C14 N17 117.2(2) . .
N13 C15 N14 125.0(2) . .
N16 C15 N13 118.3(2) . .
N16 C15 N14 116.7(2) . .
N18 C16 N12 116.19(18) . .
N18 C16 N20 128.09(19) . .
N20 C16 N12 115.69(18) . .
N19 C17 N18 124.0(2) . .
N21 C17 N18 117.82(19) . .
N21 C17 N19 118.18(19) . .
N19 C18 N20 125.7(2) . .
N19 C18 N22 117.6(2) . .
N20 C18 N22 116.7(2) . .
N29 C19 N23 116.11(19) . .
N29 C19 N31 128.7(2) . .
N31 C19 N23 115.09(19) . .
N30 C20 N29 123.9(2) . .
N32 C20 N29 116.3(2) . .
N32 C20 N30 119.8(2) . .
N30 C21 N31 124.4(2) . .
N33 C21 N30 116.4(3) . .
N33 C21 N31 119.1(3) . .
N24 C22 N23 113.13(19) . .
N26 C22 N23 118.12(18) . .
N26 C22 N24 128.7(2) . .
N26 C23 N25 126.5(3) . .
N26 C23 N28 117.0(3) . .
N28 C23 N25 116.6(3) . .
N24 C24 N25 124.8(2) . .
N24 C24 N27 118.1(3) . .
N27 C24 N25 117.1(3) . .

loop_
_geom_bond_atom_site_label_1
_geom_bond_atom_site_label_2
_geom_bond_distance
_geom_bond_site_symmetry_2
N1 C1 1.417(3) .
N1 C7 1.411(3) .
N1 C10 1.402(3) .
N2 C10 1.336(3) .
N2 C11 1.360(3) .
N3 C11 1.346(3) .
N3 C12 1.313(3) .
N4 C10 1.313(3) .
N4 C12 1.360(4) .
N5 C11 1.344(3) .
N6 C12 1.328(3) .
N7 C7 1.320(3) .
N7 C9 1.362(3) .
N8 C8 1.293(5) .
N8 C9 1.354(4) .
N9 C7 1.327(4) .
N9 C8 1.346(4) .
N10 C9 1.313(4) .
N11 C8 1.324(5) .
N12 C3 1.438(2) .
N12 C13 1.414(3) .
N12 C16 1.402(2) .
N13 C13 1.323(3) .
N13 C15 1.343(3) .
N14 C14 1.349(3) .
N14 C15 1.356(3) .
N15 C13 1.317(3) .
N15 C14 1.343(3) .
N16 C15 1.340(3) .
N17 C14 1.370(3) .
N18 C16 1.306(3) .
N18 C17 1.359(3) .
N19 C17 1.334(3) .
N19 C18 1.341(3) .
N20 C16 1.344(3) .
N20 C18 1.345(3) .
N21 C17 1.319(3) .
N22 C18 1.364(3) .
N23 C5 1.424(2) .
N23 C19 1.428(3) .
N23 C22 1.383(3) .
N24 C22 1.334(3) .
N24 C24 1.336(3) .
N25 C23 1.356(4) .
N25 C24 1.363(4) .
N26 C22 1.314(3) .
N26 C23 1.319(3) .
N27 C24 1.345(4) .
N28 C23 1.352(4) .
N29 C19 1.304(3) .
N29 C20 1.369(3) .
N30 C20 1.342(4) .
N30 C21 1.340(4) .
N31 C19 1.316(3) .
N31 C21 1.351(4) .
N32 C20 1.322(3) .
N33 C21 1.335(4) .
C1 C2 1.390(3) .
C1 C6 1.396(3) .
C2 C3 1.384(3) .
C3 C4 1.391(3) .
C4 C5 1.404(3) .
C5 C6 1.382(3) .

loop_
_geom_hbond_atom_site_label_D
_geom_hbond_atom_site_label_H
_geom_hbond_atom_site_label_A
_geom_hbond_distance_DH
_geom_hbond_distance_HA
_geom_hbond_distance_DA
_geom_hbond_angle_DHA
_geom_hbond_site_symmetry_A
_geom_hbond_publ_flag
N5 H5A N18 0.88 2.19 3.067(3) 172.5 2_655 yes
N5 H5B N2 0.88 2.31 3.180(2) 170.8 2_655 yes
N10 H10B N29 0.88 2.19 3.005(3) 153.0 7_565 yes
N16 H16A N30 0.88 2.08 2.942(3) 164.8 7_565 yes
N17 H17B N19 0.88 2.14 2.998(3) 165.0 6_565 yes
N21 H21B N3 0.88 2.06 2.912(3) 161.7 2_655 yes
N22 H22A N14 0.88 2.13 2.966(3) 158.0 6_566 yes
N27 H27B N25 0.88 2.10 2.977(4) 175.5 7_566 yes
N28 H28A N21 0.88 2.31 3.175(4) 169.6 . yes
N32 H32A N13 0.88 2.33 3.174(3) 161.1 7_565 yes
N32 H32B N7 0.88 2.42 3.221(3) 151.7 7_565 yes

loop_
_geom_torsion_atom_site_label_1
_geom_torsion_atom_site_label_2
_geom_torsion_atom_site_label_3
_geom_torsion_atom_site_label_4
_geom_torsion
_geom_torsion_site_symmetry_1
_geom_torsion_site_symmetry_2
_geom_torsion_site_symmetry_3
_geom_torsion_site_symmetry_4
N1 C1 C2 C3 -178.62(19) . . . .
N1 C1 C6 C5 177.87(18) . . . .
N12 C3 C4 C5 176.89(17) . . . .
N23 C5 C6 C1 -175.60(18) . . . .
C1 N1 C7 N7 -34.3(3) . . . .
C1 N1 C7 N9 143.2(3) . . . .
C1 N1 C10 N2 -42.9(3) . . . .
C1 N1 C10 N4 134.4(2) . . . .
C1 C2 C3 N12 -179.90(18) . . . .
C1 C2 C3 C4 1.5(3) . . . .
C2 C1 C6 C5 -3.1(3) . . . .
C2 C3 C4 C5 -4.5(3) . . . .
C3 N12 C13 N13 -40.5(3) . . . .
C3 N12 C13 N15 138.9(2) . . . .
C3 N12 C16 N18 -32.3(3) . . . .
C3 N12 C16 N20 145.8(2) . . . .
C3 C4 C5 N23 179.09(18) . . . .
C3 C4 C5 C6 3.7(3) . . . .
C4 C5 C6 C1 0.0(3) . . . .
C5 N23 C19 N29 75.2(2) . . . .
C5 N23 C19 N31 -102.3(2) . . . .
C5 N23 C22 N24 -168.0(2) . . . .
C5 N23 C22 N26 14.1(4) . . . .
C6 C1 C2 C3 2.3(3) . . . .
C7 N1 C1 C2 138.5(2) . . . .
C7 N1 C1 C6 -42.5(3) . . . .
C7 N1 C10 N2 134.1(2) . . . .
C7 N1 C10 N4 -48.6(3) . . . .
C7 N7 C9 N8 1.9(6) . . . .
C7 N7 C9 N10 179.8(3) . . . .
C7 N9 C8 N8 4.6(10) . . . .
C7 N9 C8 N11 -176.5(7) . . . .
C8 N8 C9 N7 -2.2(8) . . . .
C8 N8 C9 N10 179.9(5) . . . .
C8 N9 C7 N1 177.8(4) . . . .
C8 N9 C7 N7 -5.1(7) . . . .
C9 N7 C7 N1 179.2(3) . . . .
C9 N7 C7 N9 2.0(5) . . . .
C9 N8 C8 N9 -1.3(11) . . . .
C9 N8 C8 N11 179.9(7) . . . .
C10 N1 C1 C2 -44.5(3) . . . .
C10 N1 C1 C6 134.5(2) . . . .
C10 N1 C7 N7 148.7(2) . . . .
C10 N1 C7 N9 -33.8(4) . . . .
C10 N2 C11 N3 -4.5(3) . . . .
C10 N2 C11 N5 175.3(2) . . . .
C10 N4 C12 N3 -5.8(5) . . . .
C10 N4 C12 N6 177.1(3) . . . .
C11 N2 C10 N1 180.00(19) . . . .
C11 N2 C10 N4 3.0(4) . . . .
C11 N3 C12 N4 4.5(5) . . . .
C11 N3 C12 N6 -178.4(3) . . . .
C12 N3 C11 N2 1.1(4) . . . .
C12 N3 C11 N5 -178.7(3) . . . .
C12 N4 C10 N1 -175.3(3) . . . .
C12 N4 C10 N2 1.7(4) . . . .
C13 N12 C3 C2 -44.1(3) . . . .
C13 N12 C3 C4 134.5(2) . . . .
C13 N12 C16 N18 146.7(2) . . . .
C13 N12 C16 N20 -35.3(3) . . . .
C13 N13 C15 N14 -2.3(5) . . . .
C13 N13 C15 N16 -180.0(3) . . . .
C13 N15 C14 N14 -2.5(5) . . . .
C13 N15 C14 N17 -179.4(4) . . . .
C14 N14 C15 N13 -0.8(5) . . . .
C14 N14 C15 N16 176.9(4) . . . .
C14 N15 C13 N12 179.3(3) . . . .
C14 N15 C13 N13 -1.4(5) . . . .
C15 N13 C13 N12 -177.1(2) . . . .
C15 N13 C13 N15 3.6(4) . . . .
C15 N14 C14 N15 3.4(6) . . . .
C15 N14 C14 N17 -179.7(4) . . . .
C16 N12 C3 C2 134.8(2) . . . .
C16 N12 C3 C4 -46.5(3) . . . .
C16 N12 C13 N13 140.6(2) . . . .
C16 N12 C13 N15 -40.0(3) . . . .
C16 N18 C17 N19 4.5(3) . . . .
C16 N18 C17 N21 -174.8(2) . . . .
C16 N20 C18 N19 2.6(5) . . . .
C16 N20 C18 N22 -177.8(3) . . . .
C17 N18 C16 N12 175.73(19) . . . .
C17 N18 C16 N20 -2.1(4) . . . .
C17 N19 C18 N20 -0.4(5) . . . .
C17 N19 C18 N22 179.9(3) . . . .
C18 N19 C17 N18 -3.4(4) . . . .
C18 N19 C17 N21 175.9(3) . . . .
C18 N20 C16 N12 -179.0(2) . . . .
C18 N20 C16 N18 -1.2(4) . . . .
C19 N23 C5 C4 -145.37(19) . . . .
C19 N23 C5 C6 30.1(3) . . . .
C19 N23 C22 N24 16.9(3) . . . .
C19 N23 C22 N26 -161.0(2) . . . .
C19 N29 C20 N30 3.5(3) . . . .
C19 N29 C20 N32 -175.1(2) . . . .
C19 N31 C21 N30 1.8(4) . . . .
C19 N31 C21 N33 -175.5(3) . . . .
C20 N29 C19 N23 -179.59(18) . . . .
C20 N29 C19 N31 -2.5(3) . . . .
C20 N30 C21 N31 -0.9(5) . . . .
C20 N30 C21 N33 176.5(3) . . . .
C21 N30 C20 N29 -1.9(4) . . . .
C21 N30 C20 N32 176.6(3) . . . .
C21 N31 C19 N23 177.2(2) . . . .
C21 N31 C19 N29 0.1(4) . . . .
C22 N23 C5 C4 39.4(3) . . . .
C22 N23 C5 C6 -145.1(2) . . . .
C22 N23 C19 N29 -109.2(2) . . . .
C22 N23 C19 N31 73.3(3) . . . .
C22 N24 C24 N25 -1.1(5) . . . .
C22 N24 C24 N27 -178.7(3) . . . .
C22 N26 C23 N25 0.0(6) . . . .
C22 N26 C23 N28 -179.8(4) . . . .
C23 N25 C24 N24 1.9(6) . . . .
C23 N25 C24 N27 179.6(4) . . . .
C23 N26 C22 N23 178.6(3) . . . .
C23 N26 C22 N24 1.1(5) . . . .
C24 N24 C22 N23 -178.2(3) . . . .
C24 N24 C22 N26 -0.6(5) . . . .
C24 N25 C23 N26 -1.4(7) . . . .
C24 N25 C23 N28 178.4(4) . . . .
